data_2018145
loop_
_publ_author_name
'Spencer, John'
'Nielsen, Birthe V.'
'Thomas, Michael J. K.'
'Male, Louise'
'Coles, Simon J.'

_publ_section_title
;
 The Knoevenagel product of indolin-2-one and
 ferrocene-1,1'-dicarbaldehyde
;
_journal_coeditor_code GG3253
_journal_issue 7
_journal_name_full 'Acta Crystallographica Section C'
_journal_page_first m245
_journal_page_last m248
_journal_paper_doi 10.1107/S0108270111021536
_journal_volume 67
_journal_year 2011
_chemical_formula_iupac '[Fe (C28 H20 N2 O2)] , 2C H2 Cl2'
_chemical_formula_moiety 'C28 H20 Fe N2 O2, 2(C H2 Cl2)'
_chemical_formula_sum 'C30 H24 Cl4 Fe N2 O2'
_chemical_formula_weight 642.16
_chemical_name_systematic
;
3,3'-[(<i>E</i>,<i>E</i>)-ferrocene-1,1'-diyldimethylidyne]diindolin-2-one
dichloromethane disolvate
;
_space_group_IT_number 14
_symmetry_cell_setting monoclinic
_symmetry_space_group_name_Hall '-P 2ybc'
_symmetry_space_group_name_H-M 'P 1 21/c 1'
_atom_sites_solution_hydrogens geom
_atom_sites_solution_primary direct
_atom_sites_solution_secondary difmap
_audit_creation_method SHELXL97
_cell_angle_alpha 90.00
_cell_angle_beta 90.0990(10)
_cell_angle_gamma 90.00
_cell_formula_units_Z 8
_cell_length_a 7.8609(2)
_cell_length_b 14.1905(4)
_cell_length_c 49.5413(12)
_cell_measurement_reflns_used 95670
_cell_measurement_temperature 120(2)
_cell_measurement_theta_max 27.48
_cell_measurement_theta_min 2.91
_cell_volume 5526.3(2)
_computing_cell_refinement
;
DENZO (Otwinowski & Minor, 1997) and COLLECT (Nonius, 1998)
;
_computing_data_collection 'COLLECT (Nonius, 1998)'
_computing_data_reduction
;
DENZO (Otwinowski & Minor, 1997) and COLLECT (Nonius, 1998)
;
_computing_molecular_graphics 'OLEX2 (Dolomanov <i>et al.</i>, 2009)'
_computing_publication_material
;
WinGX (Farrugia, 1999), Mercury (Version 2.4; Macrae <i>et al.</i>,
2008) and
PARST95 (Nardelli, 1995)
;
_computing_structure_refinement 'SHELXL97 (Sheldrick, 2008)'
_computing_structure_solution 'SHELXS97 (Sheldrick, 2008)'
_diffrn_ambient_temperature 120(2)
_diffrn_detector_area_resol_mean 4096x4096pixels/62x62mm
_diffrn_measured_fraction_theta_full 0.984
_diffrn_measured_fraction_theta_max 0.984
_diffrn_measurement_device_type 'Bruker Nonius APEX II CCD camera on \k-goniostat'
_diffrn_measurement_method '\f and \w scans'
_diffrn_radiation_monochromator '10cm confocal mirrors'
_diffrn_radiation_source 'Bruker Nonius FR591 rotating anode'
_diffrn_radiation_type MoK\a
_diffrn_radiation_wavelength 0.71073
_diffrn_reflns_av_R_equivalents 0.0628
_diffrn_reflns_av_sigmaI/netI 0.0522
_diffrn_reflns_limit_h_max 9
_diffrn_reflns_limit_h_min -9
_diffrn_reflns_limit_k_max 16
_diffrn_reflns_limit_k_min -16
_diffrn_reflns_limit_l_max 58
_diffrn_reflns_limit_l_min -58
_diffrn_reflns_number 54405
_diffrn_reflns_theta_full 25.03
_diffrn_reflns_theta_max 25.03
_diffrn_reflns_theta_min 2.96
_exptl_absorpt_coefficient_mu 0.965
_exptl_absorpt_correction_T_max 0.9716
_exptl_absorpt_correction_T_min 0.8531
_exptl_absorpt_correction_type multi-scan
_exptl_absorpt_process_details '(SADABS; Sheldrick, 2007)'
_exptl_crystal_colour red
_exptl_crystal_density_diffrn 1.544
_exptl_crystal_density_method 'not measured'
_exptl_crystal_description lath
_exptl_crystal_F_000 2624
_exptl_crystal_size_max 0.17
_exptl_crystal_size_mid 0.04
_exptl_crystal_size_min 0.03
_refine_diff_density_max 0.632
_refine_diff_density_min -0.554
_refine_ls_extinction_method none
_refine_ls_goodness_of_fit_ref 1.166
_refine_ls_hydrogen_treatment constr
_refine_ls_matrix_type full
_refine_ls_number_parameters 703
_refine_ls_number_reflns 9612
_refine_ls_number_restraints 0
_refine_ls_restrained_S_all 1.166
_refine_ls_R_factor_all 0.1075
_refine_ls_R_factor_gt 0.0849
_refine_ls_shift/su_max 0.000
_refine_ls_shift/su_mean 0.000
_refine_ls_structure_factor_coef Fsqd
_refine_ls_weighting_details 'w = 1/[\s^2^(Fo^2^)+47.692P] where P=(Fo^2^+2Fc^2^)/3'
_refine_ls_weighting_scheme calc
_refine_ls_wR_factor_gt 0.1597
_refine_ls_wR_factor_ref 0.1734
_reflns_number_gt 7846
_reflns_number_total 9612
_reflns_threshold_expression I>2\s(I)
_cod_data_source_file gg3253.cif
_cod_data_source_block IV
_cod_original_sg_symbol_H-M 'P 21/c'
_cod_database_code 2018145
_cod_database_fobs_code 2018145

loop_
_symmetry_equiv_pos_as_xyz
'x, y, z'
'-x, y+1/2, -z+1/2'
'-x, -y, -z'
'x, -y-1/2, z-1/2'

loop_
_atom_site_type_symbol
_atom_site_label
_atom_site_fract_x
_atom_site_fract_y
_atom_site_fract_z
_atom_site_U_iso_or_equiv
_atom_site_adp_type
_atom_site_calc_flag
_atom_site_refinement_flags
_atom_site_occupancy
_atom_site_symmetry_multiplicity
_atom_site_disorder_assembly
_atom_site_disorder_group
C C1 -0.5988(8) 0.4197(4) 0.08115(12) 0.0233(14) Uani d . 1 1 . .
C C2 -0.6071(8) 0.5072(5) 0.09587(13) 0.0275(15) Uani d . 1 1 . .
H H2 -0.5666 0.5178 0.1137 0.033 Uiso calc R 1 1 . .
C C3 -0.6862(8) 0.5745(5) 0.07901(13) 0.0323(16) Uani d . 1 1 . .
H H3 -0.7101 0.6380 0.0838 0.039 Uiso calc R 1 1 . .
C C4 -0.7240(8) 0.5329(5) 0.05401(14) 0.0325(16) Uani d . 1 1 . .
H H4 -0.7781 0.5631 0.0392 0.039 Uiso calc R 1 1 . .
C C5 -0.6675(7) 0.4378(5) 0.05466(13) 0.0245(14) Uani d . 1 1 . .
H H5 -0.6738 0.3939 0.0402 0.029 Uiso calc R 1 1 . .
C C6 -0.2115(8) 0.5003(5) 0.06288(13) 0.0245(14) Uani d . 1 1 . .
C C7 -0.2498(8) 0.5954(5) 0.07069(14) 0.0307(15) Uani d . 1 1 . .
H H7 -0.2240 0.6231 0.0877 0.037 Uiso calc R 1 1 . .
C C8 -0.3324(9) 0.6411(5) 0.04894(14) 0.0342(17) Uani d . 1 1 . .
H H8 -0.3694 0.7048 0.0487 0.041 Uiso calc R 1 1 . .
C C9 -0.3502(8) 0.5750(5) 0.02754(14) 0.0328(16) Uani d . 1 1 . .
H H9 -0.4023 0.5866 0.0105 0.039 Uiso calc R 1 1 . .
C C10 -0.2764(8) 0.4883(5) 0.03610(13) 0.0292(15) Uani d . 1 1 . .
H H10 -0.2710 0.4320 0.0258 0.035 Uiso calc R 1 1 . .
C C11 -0.5185(8) 0.3302(5) 0.08846(13) 0.0263(14) Uani d . 1 1 . .
H H11 -0.4730 0.2954 0.0738 0.032 Uiso calc R 1 1 . .
C C12 -0.4996(7) 0.2899(4) 0.11263(12) 0.0211(13) Uani d . 1 1 . .
C C13 -0.3977(8) 0.2006(5) 0.11450(13) 0.0252(14) Uani d . 1 1 . .
C C14 -0.4774(7) 0.2393(4) 0.15674(12) 0.0222(13) Uani d . 1 1 . .
C C15 -0.5502(8) 0.3095(4) 0.14043(13) 0.0241(14) Uani d . 1 1 . .
C C16 -0.6580(8) 0.3751(4) 0.15251(13) 0.0266(15) Uani d . 1 1 . .
H H16 -0.7124 0.4221 0.1419 0.032 Uiso calc R 1 1 . .
C C17 -0.6848(9) 0.3710(5) 0.18001(14) 0.0316(16) Uani d . 1 1 . .
H H17 -0.7582 0.4157 0.1882 0.038 Uiso calc R 1 1 . .
C C18 -0.6075(9) 0.3035(5) 0.19581(14) 0.0326(16) Uani d . 1 1 . .
H H18 -0.6268 0.3031 0.2147 0.039 Uiso calc R 1 1 . .
C C19 -0.5007(8) 0.2356(4) 0.18424(12) 0.0251(14) Uani d . 1 1 . .
H H19 -0.4466 0.1888 0.1950 0.030 Uiso calc R 1 1 . .
C C20 -0.1402(7) 0.4322(5) 0.08138(13) 0.0241(14) Uani d . 1 1 . .
H H20 -0.1537 0.4478 0.0999 0.029 Uiso calc R 1 1 . .
C C21 -0.0586(8) 0.3511(5) 0.07691(12) 0.0261(15) Uani d . 1 1 . .
C C22 -0.0083(8) 0.2928(5) 0.10055(13) 0.0252(14) Uani d . 1 1 . .
C C23 0.0934(8) 0.2208(5) 0.06279(13) 0.0291(15) Uani d . 1 1 . .
C C24 0.0082(8) 0.3024(5) 0.05309(13) 0.0275(15) Uani d . 1 1 . .
C C25 0.0160(8) 0.3213(5) 0.02561(13) 0.0282(15) Uani d . 1 1 . .
H H25 -0.0367 0.3762 0.0185 0.034 Uiso calc R 1 1 . .
C C26 0.1005(8) 0.2602(5) 0.00865(13) 0.0306(16) Uani d . 1 1 . .
H H26 0.1051 0.2733 -0.0101 0.037 Uiso calc R 1 1 . .
C C27 0.1784(9) 0.1804(5) 0.01854(14) 0.0348(17) Uani d . 1 1 . .
H H27 0.2340 0.1389 0.0064 0.042 Uiso calc R 1 1 . .
C C28 0.1777(8) 0.1591(5) 0.04594(14) 0.0320(16) Uani d . 1 1 . .
H H28 0.2329 0.1045 0.0528 0.038 Uiso calc R 1 1 . .
N N1 -0.3842(7) 0.1777(4) 0.14070(11) 0.0264(12) Uani d . 1 1 . .
H H1 -0.3242 0.1300 0.1469 0.032 Uiso calc R 1 1 . .
N N2 0.0794(6) 0.2164(4) 0.09089(10) 0.0275(12) Uani d . 1 1 . .
H H2A 0.1212 0.1709 0.1010 0.033 Uiso calc R 1 1 . .
O O1 -0.3339(6) 0.1574(3) 0.09524(9) 0.0305(11) Uani d . 1 1 . .
O O2 -0.0382(6) 0.3068(3) 0.12460(9) 0.0311(11) Uani d . 1 1 . .
Fe Fe1 -0.46894(12) 0.52616(6) 0.061441(18) 0.0243(2) Uani d . 1 1 . .
C C101 0.0718(8) -0.2528(4) 0.16621(12) 0.0212(13) Uani d . 1 1 . .
C C102 0.2059(8) -0.2991(4) 0.15215(12) 0.0222(13) Uani d . 1 1 . .
H H102 0.2482 -0.2825 0.1348 0.027 Uiso calc R 1 1 . .
C C103 0.2656(8) -0.3747(5) 0.16857(13) 0.0267(15) Uani d . 1 1 . .
H H103 0.3530 -0.4180 0.1639 0.032 Uiso calc R 1 1 . .
C C104 0.1730(8) -0.3741(5) 0.19281(13) 0.0282(15) Uani d . 1 1 . .
H H104 0.1875 -0.4168 0.2074 0.034 Uiso calc R 1 1 . .
C C105 0.0551(8) -0.2995(4) 0.19180(12) 0.0252(14) Uani d . 1 1 . .
H H105 -0.0224 -0.2828 0.2057 0.030 Uiso calc R 1 1 . .
C C106 0.3907(8) -0.1135(4) 0.18866(12) 0.0242(14) Uani d . 1 1 . .
C C107 0.5210(8) -0.1812(5) 0.18140(13) 0.0255(14) Uani d . 1 1 . .
H H107 0.5825 -0.1820 0.1649 0.031 Uiso calc R 1 1 . .
C C108 0.5413(8) -0.2456(5) 0.20282(13) 0.0295(15) Uani d . 1 1 . .
H H108 0.6200 -0.2963 0.2035 0.035 Uiso calc R 1 1 . .
C C109 0.4239(8) -0.2213(5) 0.22311(13) 0.0278(15) Uani d . 1 1 . .
H H109 0.4107 -0.2534 0.2398 0.033 Uiso calc R 1 1 . .
C C110 0.3293(8) -0.1421(4) 0.21490(12) 0.0236(14) Uani d . 1 1 . .
H H110 0.2408 -0.1127 0.2248 0.028 Uiso calc R 1 1 . .
C C111 -0.0271(7) -0.1694(4) 0.15994(12) 0.0202(13) Uani d . 1 1 . .
H H111 -0.0775 -0.1401 0.1752 0.024 Uiso calc R 1 1 . .
C C112 -0.0605(7) -0.1258(4) 0.13626(12) 0.0211(13) Uani d . 1 1 . .
C C113 -0.1531(7) -0.0335(4) 0.13666(12) 0.0210(13) Uani d . 1 1 . .
C C114 -0.0697(8) -0.0634(4) 0.09344(12) 0.0225(13) Uani d . 1 1 . .
C C115 -0.0179(7) -0.1437(4) 0.10791(12) 0.0206(13) Uani d . 1 1 . .
C C116 0.0432(7) -0.2202(5) 0.09347(13) 0.0245(14) Uani d . 1 1 . .
H H116 0.0711 -0.2772 0.1025 0.029 Uiso calc R 1 1 . .
C C117 0.0630(8) -0.2129(5) 0.06578(13) 0.0313(16) Uani d . 1 1 . .
H H117 0.1058 -0.2650 0.0558 0.038 Uiso calc R 1 1 . .
C C118 0.0210(8) -0.1305(5) 0.05244(13) 0.0306(16) Uani d . 1 1 . .
H H118 0.0401 -0.1261 0.0336 0.037 Uiso calc R 1 1 . .
C C119 -0.0485(8) -0.0540(5) 0.06607(13) 0.0286(15) Uani d . 1 1 . .
H H119 -0.0798 0.0022 0.0569 0.034 Uiso calc R 1 1 . .
C C120 0.3356(8) -0.0402(4) 0.17034(12) 0.0215(13) Uani d . 1 1 . .
H H120 0.3717 -0.0494 0.1522 0.026 Uiso calc R 1 1 . .
C C121 0.2430(7) 0.0384(4) 0.17404(12) 0.0216(13) Uani d . 1 1 . .
C C122 0.1908(8) 0.0958(4) 0.15007(12) 0.0234(14) Uani d . 1 1 . .
C C123 0.0609(8) 0.1587(4) 0.18659(12) 0.0248(14) Uani d . 1 1 . .
C C124 0.1585(8) 0.0847(4) 0.19714(12) 0.0218(13) Uani d . 1 1 . .
C C125 0.1695(8) 0.0746(5) 0.22498(12) 0.0254(14) Uani d . 1 1 . .
H H125 0.2414 0.0278 0.2326 0.031 Uiso calc R 1 1 . .
C C126 0.0757(8) 0.1329(5) 0.24150(13) 0.0275(15) Uani d . 1 1 . .
H H126 0.0813 0.1251 0.2605 0.033 Uiso calc R 1 1 . .
C C127 -0.0278(8) 0.2035(5) 0.23048(14) 0.0298(15) Uani d . 1 1 . .
H H127 -0.0935 0.2424 0.2420 0.036 Uiso calc R 1 1 . .
C C128 -0.0349(8) 0.2168(5) 0.20264(14) 0.0301(15) Uani d . 1 1 . .
H H128 -0.1042 0.2648 0.1950 0.036 Uiso calc R 1 1 . .
N N101 -0.1470(7) 0.0011(4) 0.11117(10) 0.0246(12) Uani d . 1 1 . .
H H101 -0.1862 0.0567 0.1063 0.029 Uiso calc R 1 1 . .
N N102 0.0832(6) 0.1625(4) 0.15876(10) 0.0250(12) Uani d . 1 1 . .
H H10A 0.0328 0.2037 0.1481 0.030 Uiso calc R 1 1 . .
O O101 -0.2215(5) 0.0043(3) 0.15619(8) 0.0276(10) Uani d . 1 1 . .
O O102 0.2362(5) 0.0845(3) 0.12643(8) 0.0286(10) Uani d . 1 1 . .
Fe Fe11 0.29568(11) -0.24844(6) 0.187934(17) 0.0210(2) Uani d . 1 1 . .
C C201 0.4288(10) -0.0732(6) 0.09020(14) 0.0385(18) Uani d . 1 1 . .
H H20A 0.3033 -0.0776 0.0913 0.046 Uiso calc R 1 1 . .
H H20B 0.4652 -0.0172 0.1006 0.046 Uiso calc R 1 1 . .
Cl Cl21 0.4894(3) -0.05986(15) 0.05659(4) 0.0478(5) Uani d . 1 1 . .
Cl Cl22 0.5211(2) -0.17618(14) 0.10453(4) 0.0403(4) Uani d . 1 1 . .
C C301 0.3279(10) -0.1579(5) -0.02580(15) 0.0421(19) Uani d . 1 1 . .
H H30A 0.4234 -0.1427 -0.0381 0.050 Uiso calc R 1 1 . .
H H30B 0.2310 -0.1799 -0.0369 0.050 Uiso calc R 1 1 . .
Cl Cl31 0.3906(3) -0.24859(15) -0.00332(5) 0.0568(6) Uani d . 1 1 . .
Cl Cl32 0.2683(3) -0.05626(14) -0.00801(4) 0.0467(5) Uani d . 1 1 . .
C C401 -0.2004(15) 0.4667(8) 0.1677(2) 0.084(4) Uani d . 1 1 . .
H H40A -0.2741 0.4146 0.1614 0.101 Uiso calc R 1 1 . .
H H40B -0.0818 0.4503 0.1630 0.101 Uiso calc R 1 1 . .
Cl Cl41 -0.2570(3) 0.56897(19) 0.15025(5) 0.0639(6) Uani d . 1 1 . .
Cl Cl42 -0.2150(4) 0.47350(19) 0.20177(5) 0.0823(9) Uani d . 1 1 . .
C C501 -0.2521(9) -0.0170(5) 0.22222(13) 0.0307(15) Uani d . 1 1 . .
H H50A -0.3145 -0.0452 0.2069 0.037 Uiso calc R 1 1 . .
H H50B -0.1683 0.0283 0.2149 0.037 Uiso calc R 1 1 . .
Cl Cl51 -0.1450(2) -0.10604(13) 0.24014(4) 0.0413(4) Uani d . 1 1 . .
Cl Cl52 -0.3971(2) 0.04349(14) 0.24338(4) 0.0435(5) Uani d . 1 1 . .

loop_
_atom_site_aniso_label
_atom_site_aniso_U_11
_atom_site_aniso_U_22
_atom_site_aniso_U_33
_atom_site_aniso_U_12
_atom_site_aniso_U_13
_atom_site_aniso_U_23
C1 0.019(3) 0.024(3) 0.027(3) -0.002(3) 0.000(3) 0.003(3)
C2 0.028(4) 0.029(4) 0.026(3) 0.004(3) 0.005(3) 0.007(3)
C3 0.032(4) 0.033(4) 0.032(4) 0.013(3) 0.010(3) 0.006(3)
C4 0.028(4) 0.034(4) 0.035(4) 0.005(3) -0.002(3) 0.013(3)
C5 0.018(3) 0.024(3) 0.031(3) -0.005(3) -0.002(3) 0.001(3)
C6 0.018(3) 0.026(4) 0.029(3) 0.002(3) 0.003(3) 0.006(3)
C7 0.028(4) 0.028(4) 0.036(4) -0.005(3) 0.002(3) 0.001(3)
C8 0.038(4) 0.024(4) 0.041(4) -0.001(3) 0.011(3) 0.008(3)
C9 0.030(4) 0.039(4) 0.030(4) 0.009(3) 0.007(3) 0.017(3)
C10 0.026(4) 0.031(4) 0.031(4) 0.005(3) 0.003(3) 0.002(3)
C11 0.023(3) 0.030(4) 0.026(3) -0.003(3) -0.002(3) -0.003(3)
C12 0.016(3) 0.021(3) 0.026(3) -0.003(3) 0.000(2) -0.001(3)
C13 0.020(3) 0.023(4) 0.032(4) 0.000(3) -0.003(3) -0.002(3)
C14 0.014(3) 0.021(3) 0.032(3) 0.000(3) 0.001(2) 0.002(3)
C15 0.021(3) 0.021(3) 0.030(3) 0.000(3) -0.003(3) 0.002(3)
C16 0.030(4) 0.010(3) 0.040(4) -0.001(3) 0.004(3) 0.002(3)
C17 0.037(4) 0.022(4) 0.036(4) 0.004(3) 0.007(3) -0.002(3)
C18 0.034(4) 0.033(4) 0.031(4) -0.011(3) 0.011(3) 0.000(3)
C19 0.024(3) 0.022(3) 0.029(3) -0.003(3) -0.001(3) 0.007(3)
C20 0.017(3) 0.030(4) 0.025(3) -0.003(3) -0.004(2) -0.003(3)
C21 0.020(3) 0.035(4) 0.023(3) -0.007(3) -0.002(3) 0.003(3)
C22 0.016(3) 0.028(4) 0.031(4) -0.005(3) -0.003(3) 0.004(3)
C23 0.023(3) 0.034(4) 0.030(4) -0.008(3) 0.003(3) 0.001(3)
C24 0.020(3) 0.031(4) 0.032(4) -0.002(3) 0.001(3) 0.002(3)
C25 0.019(3) 0.037(4) 0.028(4) -0.006(3) 0.000(3) -0.001(3)
C26 0.025(3) 0.039(4) 0.028(3) -0.008(3) 0.004(3) -0.002(3)
C27 0.029(4) 0.043(5) 0.033(4) -0.002(3) 0.004(3) -0.005(3)
C28 0.029(4) 0.031(4) 0.036(4) 0.001(3) -0.001(3) 0.001(3)
N1 0.025(3) 0.017(3) 0.037(3) 0.004(2) -0.002(2) 0.001(2)
N2 0.022(3) 0.031(3) 0.029(3) 0.004(2) 0.000(2) 0.005(2)
O1 0.036(3) 0.025(3) 0.030(2) 0.009(2) 0.006(2) 0.001(2)
O2 0.029(3) 0.040(3) 0.024(2) 0.004(2) -0.0014(19) 0.002(2)
Fe1 0.0259(5) 0.0219(5) 0.0251(5) 0.0021(4) 0.0007(4) 0.0026(4)
C101 0.022(3) 0.020(3) 0.022(3) -0.001(3) -0.001(2) -0.003(3)
C102 0.024(3) 0.023(3) 0.021(3) -0.006(3) -0.001(2) -0.005(3)
C103 0.020(3) 0.029(4) 0.031(4) 0.002(3) -0.006(3) 0.000(3)
C104 0.030(4) 0.029(4) 0.026(3) -0.005(3) -0.004(3) 0.007(3)
C105 0.025(3) 0.025(4) 0.025(3) -0.003(3) -0.002(3) 0.001(3)
C106 0.027(3) 0.019(3) 0.027(3) -0.002(3) -0.003(3) -0.003(3)
C107 0.019(3) 0.030(4) 0.027(3) -0.003(3) -0.006(3) -0.006(3)
C108 0.018(3) 0.032(4) 0.038(4) 0.001(3) -0.010(3) -0.001(3)
C109 0.028(4) 0.026(4) 0.029(3) -0.007(3) -0.009(3) 0.002(3)
C110 0.024(3) 0.023(3) 0.024(3) 0.002(3) -0.001(3) -0.005(3)
C111 0.013(3) 0.026(3) 0.022(3) -0.005(3) 0.001(2) -0.006(3)
C112 0.012(3) 0.028(4) 0.023(3) 0.001(3) -0.001(2) -0.004(3)
C113 0.014(3) 0.020(3) 0.028(3) -0.002(3) 0.001(2) 0.004(3)
C114 0.020(3) 0.022(3) 0.026(3) 0.002(3) 0.000(3) 0.001(3)
C115 0.014(3) 0.023(3) 0.025(3) -0.002(3) -0.005(2) -0.004(3)
C116 0.017(3) 0.025(4) 0.031(4) 0.005(3) -0.006(3) -0.001(3)
C117 0.028(4) 0.038(4) 0.028(4) 0.010(3) -0.006(3) -0.007(3)
C118 0.029(4) 0.041(4) 0.023(3) 0.001(3) -0.002(3) -0.004(3)
C119 0.026(3) 0.029(4) 0.031(4) 0.001(3) -0.009(3) 0.005(3)
C120 0.028(3) 0.012(3) 0.025(3) 0.001(3) 0.006(3) -0.002(2)
C121 0.020(3) 0.024(3) 0.020(3) -0.006(3) 0.002(2) 0.000(3)
C122 0.023(3) 0.023(3) 0.025(3) -0.005(3) -0.001(3) -0.003(3)
C123 0.028(3) 0.020(3) 0.026(3) -0.006(3) 0.005(3) 0.000(3)
C124 0.020(3) 0.016(3) 0.029(3) -0.004(3) 0.002(3) 0.001(3)
C125 0.020(3) 0.031(4) 0.026(3) -0.005(3) 0.001(3) -0.002(3)
C126 0.030(4) 0.025(4) 0.027(3) -0.003(3) 0.004(3) -0.008(3)
C127 0.029(4) 0.025(4) 0.036(4) -0.008(3) 0.010(3) -0.009(3)
C128 0.027(4) 0.020(3) 0.044(4) -0.001(3) 0.005(3) -0.004(3)
N101 0.030(3) 0.016(3) 0.028(3) 0.002(2) 0.000(2) 0.002(2)
N102 0.023(3) 0.025(3) 0.027(3) 0.006(2) 0.001(2) 0.001(2)
O101 0.028(2) 0.028(3) 0.027(2) 0.006(2) 0.0018(19) -0.0006(19)
O102 0.027(2) 0.033(3) 0.026(2) 0.005(2) -0.0019(19) -0.001(2)
Fe11 0.0213(5) 0.0196(5) 0.0220(4) 0.0003(4) -0.0007(3) -0.0001(4)
C201 0.039(4) 0.046(5) 0.031(4) 0.001(4) 0.001(3) 0.005(3)
Cl21 0.0476(12) 0.0593(13) 0.0365(10) 0.0051(10) 0.0064(8) 0.0128(9)
Cl22 0.0356(10) 0.0483(12) 0.0369(10) -0.0023(9) -0.0016(8) 0.0078(8)
C301 0.047(5) 0.038(5) 0.041(4) -0.003(4) -0.001(4) -0.002(3)
Cl31 0.0431(12) 0.0392(12) 0.0880(16) 0.0005(10) -0.0180(11) 0.0063(11)
Cl32 0.0659(13) 0.0402(11) 0.0342(10) 0.0066(10) 0.0049(9) 0.0049(8)
C401 0.098(8) 0.083(8) 0.070(7) 0.055(7) -0.040(6) -0.031(6)
Cl41 0.0548(14) 0.0768(17) 0.0599(14) -0.0060(12) -0.0022(11) -0.0203(12)
Cl42 0.123(2) 0.0540(15) 0.0697(17) -0.0297(16) 0.0208(16) -0.0127(13)
C501 0.031(4) 0.035(4) 0.026(3) -0.001(3) -0.003(3) -0.002(3)
Cl51 0.0337(10) 0.0381(11) 0.0521(11) 0.0045(8) 0.0028(8) 0.0081(9)
Cl52 0.0294(9) 0.0422(11) 0.0587(12) 0.0053(8) -0.0001(8) -0.0174(9)

loop_
_atom_type_symbol
_atom_type_description
_atom_type_scat_dispersion_real
_atom_type_scat_dispersion_imag
_atom_type_scat_source
C C 0.0033 0.0016 'International Tables Vol C Tables 4.2.6.8 and 6.1.1.4'
H H 0.0000 0.0000 'International Tables Vol C Tables 4.2.6.8 and 6.1.1.4'
N N 0.0061 0.0033 'International Tables Vol C Tables 4.2.6.8 and 6.1.1.4'
O O 0.0106 0.0060 'International Tables Vol C Tables 4.2.6.8 and 6.1.1.4'
Cl Cl 0.1484 0.1585 'International Tables Vol C Tables 4.2.6.8 and 6.1.1.4'
Fe Fe 0.3463 0.8444 'International Tables Vol C Tables 4.2.6.8 and 6.1.1.4'

loop_
_geom_angle_atom_site_label_1
_geom_angle_atom_site_label_2
_geom_angle_atom_site_label_3
_geom_angle_site_symmetry_1
_geom_angle_site_symmetry_3
_geom_angle
_geom_angle_publ_flag
C5 C1 C2 . . 106.9(5) ?
C5 C1 C11 . . 122.7(6) ?
C2 C1 C11 . . 130.0(6) ?
C5 C1 Fe1 . . 67.9(3) ?
C2 C1 Fe1 . . 68.4(3) ?
C11 C1 Fe1 . . 122.5(4) ?
C3 C2 C1 . . 107.7(6) ?
C3 C2 Fe1 . . 69.6(4) ?
C1 C2 Fe1 . . 70.5(3) ?
C3 C2 H2 . . 126.2 ?
C1 C2 H2 . . 126.2 ?
Fe1 C2 H2 . . 125.3 ?
C4 C3 C2 . . 109.2(6) ?
C4 C3 Fe1 . . 70.0(4) ?
C2 C3 Fe1 . . 69.9(4) ?
C4 C3 H3 . . 125.4 ?
C2 C3 H3 . . 125.4 ?
Fe1 C3 H3 . . 126.4 ?
C3 C4 C5 . . 108.3(6) ?
C3 C4 Fe1 . . 69.8(4) ?
C5 C4 Fe1 . . 69.2(4) ?
C3 C4 H4 . . 125.8 ?
C5 C4 H4 . . 125.8 ?
Fe1 C4 H4 . . 126.8 ?
C4 C5 C1 . . 107.8(6) ?
C4 C5 Fe1 . . 69.9(4) ?
C1 C5 Fe1 . . 70.9(3) ?
C4 C5 H5 . . 126.1 ?
C1 C5 H5 . . 126.1 ?
Fe1 C5 H5 . . 124.7 ?
C10 C6 C7 . . 106.7(6) ?
C10 C6 C20 . . 130.3(6) ?
C7 C6 C20 . . 122.6(6) ?
C10 C6 Fe1 . . 68.9(3) ?
C7 C6 Fe1 . . 68.6(4) ?
C20 C6 Fe1 . . 121.5(4) ?
C8 C7 C6 . . 108.8(6) ?
C8 C7 Fe1 . . 70.3(4) ?
C6 C7 Fe1 . . 70.3(4) ?
C8 C7 H7 . . 125.6 ?
C6 C7 H7 . . 125.6 ?
Fe1 C7 H7 . . 125.4 ?
C7 C8 C9 . . 108.0(6) ?
C7 C8 Fe1 . . 69.2(4) ?
C9 C8 Fe1 . . 69.4(4) ?
C7 C8 H8 . . 126.0 ?
C9 C8 H8 . . 126.0 ?
Fe1 C8 H8 . . 127.0 ?
C8 C9 C10 . . 107.9(6) ?
C8 C9 Fe1 . . 69.9(4) ?
C10 C9 Fe1 . . 69.5(4) ?
C8 C9 H9 . . 126.0 ?
C10 C9 H9 . . 126.0 ?
Fe1 C9 H9 . . 126.2 ?
C9 C10 C6 . . 108.6(6) ?
C9 C10 Fe1 . . 69.7(4) ?
C6 C10 Fe1 . . 70.2(4) ?
C9 C10 H10 . . 125.7 ?
C6 C10 H10 . . 125.7 ?
Fe1 C10 H10 . . 125.9 ?
C12 C11 C1 . . 129.9(6) ?
C12 C11 H11 . . 115.1 ?
C1 C11 H11 . . 115.1 ?
C11 C12 C15 . . 137.2(6) ?
C11 C12 C13 . . 118.4(6) ?
C15 C12 C13 . . 104.4(5) ?
O1 C13 N1 . . 126.4(6) ?
O1 C13 C12 . . 125.8(6) ?
N1 C13 C12 . . 107.8(5) ?
C19 C14 N1 . . 127.8(6) ?
C19 C14 C15 . . 122.8(6) ?
N1 C14 C15 . . 109.4(5) ?
C16 C15 C14 . . 118.3(6) ?
C16 C15 C12 . . 134.3(6) ?
C14 C15 C12 . . 107.2(5) ?
C17 C16 C15 . . 119.3(6) ?
C17 C16 H16 . . 120.4 ?
C15 C16 H16 . . 120.4 ?
C18 C17 C16 . . 121.5(6) ?
C18 C17 H17 . . 119.2 ?
C16 C17 H17 . . 119.2 ?
C17 C18 C19 . . 120.7(6) ?
C17 C18 H18 . . 119.7 ?
C19 C18 H18 . . 119.7 ?
C14 C19 C18 . . 117.3(6) ?
C14 C19 H19 . . 121.3 ?
C18 C19 H19 . . 121.3 ?
C21 C20 C6 . . 131.0(6) ?
C21 C20 H20 . . 114.5 ?
C6 C20 H20 . . 114.5 ?
C20 C21 C24 . . 135.4(6) ?
C20 C21 C22 . . 118.4(6) ?
C24 C21 C22 . . 106.1(6) ?
O2 C22 N2 . . 124.2(6) ?
O2 C22 C21 . . 128.4(6) ?
N2 C22 C21 . . 107.3(5) ?
C28 C23 N2 . . 127.8(6) ?
C28 C23 C24 . . 122.6(6) ?
N2 C23 C24 . . 109.6(6) ?
C25 C24 C23 . . 117.9(6) ?
C25 C24 C21 . . 135.6(6) ?
C23 C24 C21 . . 106.3(6) ?
C26 C25 C24 . . 119.8(7) ?
C26 C25 H25 . . 120.1 ?
C24 C25 H25 . . 120.1 ?
C27 C26 C25 . . 121.0(6) ?
C27 C26 H26 . . 119.5 ?
C25 C26 H26 . . 119.5 ?
C26 C27 C28 . . 121.6(7) ?
C26 C27 H27 . . 119.2 ?
C28 C27 H27 . . 119.2 ?
C23 C28 C27 . . 117.1(7) ?
C23 C28 H28 . . 121.5 ?
C27 C28 H28 . . 121.5 ?
C13 N1 C14 . . 111.1(5) ?
C13 N1 H1 . . 124.5 ?
C14 N1 H1 . . 124.5 ?
C22 N2 C23 . . 110.7(5) ?
C22 N2 H2A . . 124.7 ?
C23 N2 H2A . . 124.7 ?
C5 Fe1 C7 . . 170.4(3) ?
C5 Fe1 C3 . . 68.5(3) ?
C7 Fe1 C3 . . 116.8(3) ?
C5 Fe1 C10 . . 107.9(3) ?
C7 Fe1 C10 . . 68.7(3) ?
C3 Fe1 C10 . . 167.2(3) ?
C5 Fe1 C4 . . 40.9(3) ?
C7 Fe1 C4 . . 148.1(3) ?
C3 Fe1 C4 . . 40.3(3) ?
C10 Fe1 C4 . . 129.1(3) ?
C5 Fe1 C2 . . 69.3(3) ?
C7 Fe1 C2 . . 109.1(3) ?
C3 Fe1 C2 . . 40.5(3) ?
C10 Fe1 C2 . . 151.2(3) ?
C4 Fe1 C2 . . 68.5(3) ?
C5 Fe1 C9 . . 115.2(3) ?
C7 Fe1 C9 . . 68.5(3) ?
C3 Fe1 C9 . . 128.4(3) ?
C10 Fe1 C9 . . 40.8(3) ?
C4 Fe1 C9 . . 106.6(3) ?
C2 Fe1 C9 . . 167.3(3) ?
C5 Fe1 C8 . . 147.7(3) ?
C7 Fe1 C8 . . 40.5(3) ?
C3 Fe1 C8 . . 107.5(3) ?
C10 Fe1 C8 . . 68.5(3) ?
C4 Fe1 C8 . . 115.0(3) ?
C2 Fe1 C8 . . 129.6(3) ?
C9 Fe1 C8 . . 40.7(3) ?
C5 Fe1 C6 . . 130.6(3) ?
C7 Fe1 C6 . . 41.1(3) ?
C3 Fe1 C6 . . 150.5(3) ?
C10 Fe1 C6 . . 40.9(2) ?
C4 Fe1 C6 . . 168.7(3) ?
C2 Fe1 C6 . . 118.2(3) ?
C9 Fe1 C6 . . 68.8(3) ?
C8 Fe1 C6 . . 68.7(3) ?
C5 Fe1 C1 . . 41.2(2) ?
C7 Fe1 C1 . . 131.6(3) ?
C3 Fe1 C1 . . 68.3(3) ?
C10 Fe1 C1 . . 117.7(3) ?
C4 Fe1 C1 . . 68.5(3) ?
C2 Fe1 C1 . . 41.1(3) ?
C9 Fe1 C1 . . 149.5(3) ?
C8 Fe1 C1 . . 169.4(3) ?
C6 Fe1 C1 . . 109.8(2) ?
C102 C101 C105 . . 106.7(5) ?
C102 C101 C111 . . 132.0(6) ?
C105 C101 C111 . . 121.0(5) ?
C102 C101 Fe11 . . 68.7(3) ?
C105 C101 Fe11 . . 68.4(3) ?
C111 C101 Fe11 . . 123.0(4) ?
C103 C102 C101 . . 108.1(5) ?
C103 C102 Fe11 . . 69.9(4) ?
C101 C102 Fe11 . . 70.6(3) ?
C103 C102 H102 . . 125.9 ?
C101 C102 H102 . . 125.9 ?
Fe11 C102 H102 . . 125.2 ?
C104 C103 C102 . . 108.2(6) ?
C104 C103 Fe11 . . 69.7(4) ?
C102 C103 Fe11 . . 69.3(4) ?
C104 C103 H103 . . 125.9 ?
C102 C103 H103 . . 125.9 ?
Fe11 C103 H103 . . 126.6 ?
C103 C104 C105 . . 108.4(6) ?
C103 C104 Fe11 . . 70.0(4) ?
C105 C104 Fe11 . . 69.5(4) ?
C103 C104 H104 . . 125.8 ?
C105 C104 H104 . . 125.8 ?
Fe11 C104 H104 . . 126.2 ?
C104 C105 C101 . . 108.5(6) ?
C104 C105 Fe11 . . 70.1(4) ?
C101 C105 Fe11 . . 70.5(4) ?
C104 C105 H105 . . 125.8 ?
C101 C105 H105 . . 125.8 ?
Fe11 C105 H105 . . 125.2 ?
C110 C106 C120 . . 131.8(6) ?
C110 C106 C107 . . 105.9(5) ?
C120 C106 C107 . . 122.1(6) ?
C110 C106 Fe11 . . 68.4(3) ?
C120 C106 Fe11 . . 123.4(4) ?
C107 C106 Fe11 . . 68.6(3) ?
C108 C107 C106 . . 108.8(6) ?
C108 C107 Fe11 . . 71.0(4) ?
C106 C107 Fe11 . . 69.9(3) ?
C108 C107 H107 . . 125.6 ?
C106 C107 H107 . . 125.6 ?
Fe11 C107 H107 . . 125.1 ?
C109 C108 C107 . . 107.7(6) ?
C109 C108 Fe11 . . 69.3(4) ?
C107 C108 Fe11 . . 68.8(3) ?
C109 C108 H108 . . 126.1 ?
C107 C108 H108 . . 126.1 ?
Fe11 C108 H108 . . 127.3 ?
C110 C109 C108 . . 109.6(6) ?
C110 C109 Fe11 . . 69.2(3) ?
C108 C109 Fe11 . . 70.7(4) ?
C110 C109 H109 . . 125.2 ?
C108 C109 H109 . . 125.2 ?
Fe11 C109 H109 . . 126.5 ?
C109 C110 C106 . . 107.9(6) ?
C109 C110 Fe11 . . 70.5(4) ?
C106 C110 Fe11 . . 70.2(3) ?
C109 C110 H110 . . 126.0 ?
C106 C110 H110 . . 126.0 ?
Fe11 C110 H110 . . 124.9 ?
C112 C111 C101 . . 131.5(6) ?
C112 C111 H111 . . 114.2 ?
C101 C111 H111 . . 114.2 ?
C111 C112 C115 . . 135.1(6) ?
C111 C112 C113 . . 118.8(5) ?
C115 C112 C113 . . 106.0(5) ?
O101 C113 N101 . . 126.1(6) ?
O101 C113 C112 . . 127.2(5) ?
N101 C113 C112 . . 106.7(5) ?
C119 C114 C115 . . 123.2(6) ?
C119 C114 N101 . . 127.3(6) ?
C115 C114 N101 . . 109.5(5) ?
C116 C115 C114 . . 118.1(6) ?
C116 C115 C112 . . 135.2(6) ?
C114 C115 C112 . . 106.4(5) ?
C117 C116 C115 . . 119.5(6) ?
C117 C116 H116 . . 120.3 ?
C115 C116 H116 . . 120.3 ?
C118 C117 C116 . . 120.6(6) ?
C118 C117 H117 . . 119.7 ?
C116 C117 H117 . . 119.7 ?
C117 C118 C119 . . 121.4(6) ?
C117 C118 H118 . . 119.3 ?
C119 C118 H118 . . 119.3 ?
C114 C119 C118 . . 116.8(6) ?
C114 C119 H119 . . 121.6 ?
C118 C119 H119 . . 121.6 ?
C121 C120 C106 . . 132.3(6) ?
C121 C120 H120 . . 113.9 ?
C106 C120 H120 . . 113.9 ?
C120 C121 C124 . . 135.9(6) ?
C120 C121 C122 . . 119.4(5) ?
C124 C121 C122 . . 104.4(5) ?
O102 C122 N102 . . 125.4(6) ?
O102 C122 C121 . . 127.0(6) ?
N102 C122 C121 . . 107.6(5) ?
C128 C123 N102 . . 128.4(6) ?
C128 C123 C124 . . 122.4(6) ?
N102 C123 C124 . . 109.2(5) ?
C125 C124 C123 . . 118.7(6) ?
C125 C124 C121 . . 134.1(6) ?
C123 C124 C121 . . 106.9(5) ?
C126 C125 C124 . . 119.7(6) ?
C126 C125 H125 . . 120.2 ?
C124 C125 H125 . . 120.2 ?
C125 C126 C127 . . 120.6(6) ?
C125 C126 H126 . . 119.7 ?
C127 C126 H126 . . 119.7 ?
C128 C127 C126 . . 120.4(6) ?
C128 C127 H127 . . 119.8 ?
C126 C127 H127 . . 119.8 ?
C123 C128 C127 . . 118.1(6) ?
C123 C128 H128 . . 121.0 ?
C127 C128 H128 . . 121.0 ?
C113 N101 C114 . . 111.2(5) ?
C113 N101 H101 . . 124.4 ?
C114 N101 H101 . . 124.4 ?
C122 N102 C123 . . 111.8(5) ?
C122 N102 H10A . . 124.1 ?
C123 N102 H10A . . 124.1 ?
C110 Fe11 C105 . . 108.8(3) ?
C110 Fe11 C102 . . 151.4(3) ?
C105 Fe11 C102 . . 68.6(2) ?
C110 Fe11 C107 . . 69.2(3) ?
C105 Fe11 C107 . . 171.8(3) ?
C102 Fe11 C107 . . 109.1(2) ?
C110 Fe11 C104 . . 129.2(3) ?
C105 Fe11 C104 . . 40.4(3) ?
C102 Fe11 C104 . . 68.4(3) ?
C107 Fe11 C104 . . 147.0(3) ?
C110 Fe11 C103 . . 166.7(3) ?
C105 Fe11 C103 . . 68.0(3) ?
C102 Fe11 C103 . . 40.8(2) ?
C107 Fe11 C103 . . 115.8(3) ?
C104 Fe11 C103 . . 40.2(3) ?
C110 Fe11 C109 . . 40.3(2) ?
C105 Fe11 C109 . . 116.3(3) ?
C102 Fe11 C109 . . 167.3(3) ?
C107 Fe11 C109 . . 67.7(3) ?
C104 Fe11 C109 . . 107.2(3) ?
C103 Fe11 C109 . . 128.3(3) ?
C110 Fe11 C106 . . 41.4(2) ?
C105 Fe11 C106 . . 131.9(3) ?
C102 Fe11 C106 . . 118.0(2) ?
C107 Fe11 C106 . . 41.5(2) ?
C104 Fe11 C106 . . 169.5(3) ?
C103 Fe11 C106 . . 149.9(3) ?
C109 Fe11 C106 . . 68.4(3) ?
C110 Fe11 C101 . . 118.4(2) ?
C105 Fe11 C101 . . 41.0(2) ?
C102 Fe11 C101 . . 40.7(2) ?
C107 Fe11 C101 . . 132.2(2) ?
C104 Fe11 C101 . . 68.4(2) ?
C103 Fe11 C101 . . 68.3(2) ?
C109 Fe11 C101 . . 150.2(3) ?
C106 Fe11 C101 . . 110.3(2) ?
C110 Fe11 C108 . . 68.3(3) ?
C105 Fe11 C108 . . 147.3(3) ?
C102 Fe11 C108 . . 129.7(3) ?
C107 Fe11 C108 . . 40.2(3) ?
C104 Fe11 C108 . . 114.6(3) ?
C103 Fe11 C108 . . 107.0(3) ?
C109 Fe11 C108 . . 40.0(3) ?
C106 Fe11 C108 . . 68.7(3) ?
C101 Fe11 C108 . . 169.4(3) ?
Cl21 C201 Cl22 . . 111.0(4) ?
Cl21 C201 H20A . . 109.4 ?
Cl22 C201 H20A . . 109.4 ?
Cl21 C201 H20B . . 109.4 ?
Cl22 C201 H20B . . 109.4 ?
H20A C201 H20B . . 108.0 ?
Cl32 C301 Cl31 . . 110.8(4) ?
Cl32 C301 H30A . . 109.5 ?
Cl31 C301 H30A . . 109.5 ?
Cl32 C301 H30B . . 109.5 ?
Cl31 C301 H30B . . 109.5 ?
H30A C301 H30B . . 108.1 ?
Cl42 C401 Cl41 . . 115.4(5) ?
Cl42 C401 H40A . . 108.4 ?
Cl41 C401 H40A . . 108.4 ?
Cl42 C401 H40B . . 108.4 ?
Cl41 C401 H40B . . 108.4 ?
H40A C401 H40B . . 107.5 ?
Cl51 C501 Cl52 . . 110.9(4) ?
Cl51 C501 H50A . . 109.5 ?
Cl52 C501 H50A . . 109.5 ?
Cl51 C501 H50B . . 109.5 ?
Cl52 C501 H50B . . 109.5 ?
H50A C501 H50B . . 108.0 ?

loop_
_geom_bond_atom_site_label_1
_geom_bond_atom_site_label_2
_geom_bond_site_symmetry_2
_geom_bond_distance
_geom_bond_publ_flag
C1 C5 . 1.441(8) ?
C1 C2 . 1.442(9) ?
C1 C11 . 1.464(9) ?
C1 Fe1 . 2.070(6) ?
C2 C3 . 1.412(9) ?
C2 Fe1 . 2.041(6) ?
C2 H2 . 0.9500 ?
C3 C4 . 1.404(10) ?
C3 Fe1 . 2.038(6) ?
C3 H3 . 0.9500 ?
C4 C5 . 1.421(9) ?
C4 Fe1 . 2.040(7) ?
C4 H4 . 0.9500 ?
C5 Fe1 . 2.030(6) ?
C5 H5 . 0.9500 ?
C6 C10 . 1.430(9) ?
C6 C7 . 1.437(9) ?
C6 C20 . 1.444(9) ?
C6 Fe1 . 2.058(6) ?
C7 C8 . 1.415(10) ?
C7 Fe1 . 2.035(7) ?
C7 H7 . 0.9500 ?
C8 C9 . 1.423(10) ?
C8 Fe1 . 2.049(7) ?
C8 H8 . 0.9500 ?
C9 C10 . 1.424(9) ?
C9 Fe1 . 2.044(6) ?
C9 H9 . 0.9500 ?
C10 Fe1 . 2.040(6) ?
C10 H10 . 0.9500 ?
C11 C12 . 1.335(9) ?
C11 H11 . 0.9500 ?
C12 C15 . 1.461(9) ?
C12 C13 . 1.501(9) ?
C13 O1 . 1.241(7) ?
C13 N1 . 1.342(8) ?
C14 C19 . 1.376(9) ?
C14 N1 . 1.390(8) ?
C14 C15 . 1.405(8) ?
C15 C16 . 1.394(9) ?
C16 C17 . 1.380(9) ?
C16 H16 . 0.9500 ?
C17 C18 . 1.377(10) ?
C17 H17 . 0.9500 ?
C18 C19 . 1.402(9) ?
C18 H18 . 0.9500 ?
C19 H19 . 0.9500 ?
C20 C21 . 1.336(9) ?
C20 H20 . 0.9500 ?
C21 C24 . 1.466(9) ?
C21 C22 . 1.487(9) ?
C22 O2 . 1.231(7) ?
C22 N2 . 1.372(8) ?
C23 C28 . 1.380(9) ?
C23 N2 . 1.398(8) ?
C23 C24 . 1.421(9) ?
C24 C25 . 1.389(9) ?
C25 C26 . 1.379(9) ?
C25 H25 . 0.9500 ?
C26 C27 . 1.376(10) ?
C26 H26 . 0.9500 ?
C27 C28 . 1.391(9) ?
C27 H27 . 0.9500 ?
C28 H28 . 0.9500 ?
N1 H1 . 0.8800 ?
N2 H2A . 0.8800 ?
C101 C102 . 1.425(8) ?
C101 C105 . 1.436(8) ?
C101 C111 . 1.450(9) ?
C101 Fe11 . 2.062(6) ?
C102 C103 . 1.424(9) ?
C102 Fe11 . 2.038(6) ?
C102 H102 . 0.9500 ?
C103 C104 . 1.405(9) ?
C103 Fe11 . 2.045(7) ?
C103 H103 . 0.9500 ?
C104 C105 . 1.408(9) ?
C104 Fe11 . 2.042(7) ?
C104 H104 . 0.9500 ?
C105 Fe11 . 2.034(6) ?
C105 H105 . 0.9500 ?
C106 C110 . 1.446(9) ?
C106 C120 . 1.446(8) ?
C106 C107 . 1.450(9) ?
C106 Fe11 . 2.056(6) ?
C107 C108 . 1.410(9) ?
C107 Fe11 . 2.038(6) ?
C107 H107 . 0.9500 ?
C108 C109 . 1.408(9) ?
C108 Fe11 . 2.066(6) ?
C108 H108 . 0.9500 ?
C109 C110 . 1.406(9) ?
C109 Fe11 . 2.048(6) ?
C109 H109 . 0.9500 ?
C110 Fe11 . 2.032(6) ?
C110 H110 . 0.9500 ?
C111 C112 . 1.352(8) ?
C111 H111 . 0.9500 ?
C112 C115 . 1.466(8) ?
C112 C113 . 1.498(8) ?
C113 O101 . 1.231(7) ?
C113 N101 . 1.356(8) ?
C114 C119 . 1.373(9) ?
C114 C115 . 1.405(8) ?
C114 N101 . 1.408(8) ?
C115 C116 . 1.387(8) ?
C116 C117 . 1.385(9) ?
C116 H116 . 0.9500 ?
C117 C118 . 1.383(10) ?
C117 H117 . 0.9500 ?
C118 C119 . 1.391(9) ?
C118 H118 . 0.9500 ?
C119 H119 . 0.9500 ?
C120 C121 . 1.345(8) ?
C120 H120 . 0.9500 ?
C121 C124 . 1.478(8) ?
C121 C122 . 1.497(8) ?
C122 O102 . 1.236(7) ?
C122 N102 . 1.341(8) ?
C123 C128 . 1.372(9) ?
C123 N102 . 1.392(8) ?
C123 C124 . 1.401(9) ?
C124 C125 . 1.389(8) ?
C125 C126 . 1.378(9) ?
C125 H125 . 0.9500 ?
C126 C127 . 1.401(9) ?
C126 H126 . 0.9500 ?
C127 C128 . 1.393(9) ?
C127 H127 . 0.9500 ?
C128 H128 . 0.9500 ?
N101 H101 . 0.8800 ?
N102 H10A . 0.8800 ?
C201 Cl21 . 1.743(7) ?
C201 Cl22 . 1.779(8) ?
C201 H20A . 0.9900 ?
C201 H20B . 0.9900 ?
C301 Cl32 . 1.754(8) ?
C301 Cl31 . 1.771(8) ?
C301 H30A . 0.9900 ?
C301 H30B . 0.9900 ?
C401 Cl42 . 1.694(10) ?
C401 Cl41 . 1.747(11) ?
C401 H40A . 0.9900 ?
C401 H40B . 0.9900 ?
C501 Cl51 . 1.759(7) ?
C501 Cl52 . 1.771(7) ?
C501 H50A . 0.9900 ?
C501 H50B . 0.9900 ?

loop_
_geom_hbond_atom_site_label_D
_geom_hbond_atom_site_label_H
_geom_hbond_atom_site_label_A
_geom_hbond_site_symmetry_A
_geom_hbond_distance_DH
_geom_hbond_distance_HA
_geom_hbond_distance_DA
_geom_hbond_angle_DHA
N1 H1 O101 . 0.88 2.01 2.876(7) 167.6
N2 H2A O102 . 0.88 1.98 2.849(7) 171.0
N101 H101 O1 . 0.88 1.92 2.774(7) 163.0
N102 H10A O2 . 0.88 1.95 2.822(7) 169.4

loop_
_geom_torsion_atom_site_label_1
_geom_torsion_atom_site_label_2
_geom_torsion_atom_site_label_3
_geom_torsion_atom_site_label_4
_geom_torsion_site_symmetry_1
_geom_torsion_site_symmetry_2
_geom_torsion_site_symmetry_3
_geom_torsion_site_symmetry_4
_geom_torsion
_geom_torsion_publ_flag
C5 C1 C2 C3 . . . . 2.7(7) ?
C11 C1 C2 C3 . . . . 174.9(6) ?
Fe1 C1 C2 C3 . . . . 59.9(4) ?
C5 C1 C2 Fe1 . . . . -57.2(4) ?
C11 C1 C2 Fe1 . . . . 115.0(7) ?
C1 C2 C3 C4 . . . . -1.5(7) ?
Fe1 C2 C3 C4 . . . . 59.0(5) ?
C1 C2 C3 Fe1 . . . . -60.5(4) ?
C2 C3 C4 C5 . . . . -0.4(8) ?
Fe1 C3 C4 C5 . . . . 58.6(5) ?
C2 C3 C4 Fe1 . . . . -59.0(5) ?
C3 C4 C5 C1 . . . . 2.1(7) ?
Fe1 C4 C5 C1 . . . . 61.1(4) ?
C3 C4 C5 Fe1 . . . . -59.0(5) ?
C2 C1 C5 C4 . . . . -3.0(7) ?
C11 C1 C5 C4 . . . . -175.9(6) ?
Fe1 C1 C5 C4 . . . . -60.5(4) ?
C2 C1 C5 Fe1 . . . . 57.5(4) ?
C11 C1 C5 Fe1 . . . . -115.4(6) ?
C10 C6 C7 C8 . . . . -1.4(7) ?
C20 C6 C7 C8 . . . . -174.5(6) ?
Fe1 C6 C7 C8 . . . . -60.0(5) ?
C10 C6 C7 Fe1 . . . . 58.6(4) ?
C20 C6 C7 Fe1 . . . . -114.5(6) ?
C6 C7 C8 C9 . . . . 1.3(8) ?
Fe1 C7 C8 C9 . . . . -58.7(5) ?
C6 C7 C8 Fe1 . . . . 60.0(4) ?
C7 C8 C9 C10 . . . . -0.7(8) ?
Fe1 C8 C9 C10 . . . . -59.2(5) ?
C7 C8 C9 Fe1 . . . . 58.6(5) ?
C8 C9 C10 C6 . . . . -0.2(7) ?
Fe1 C9 C10 C6 . . . . -59.7(4) ?
C8 C9 C10 Fe1 . . . . 59.5(5) ?
C7 C6 C10 C9 . . . . 1.0(7) ?
C20 C6 C10 C9 . . . . 173.4(6) ?
Fe1 C6 C10 C9 . . . . 59.4(4) ?
C7 C6 C10 Fe1 . . . . -58.4(4) ?
C20 C6 C10 Fe1 . . . . 114.0(7) ?
C5 C1 C11 C12 . . . . -155.5(7) ?
C2 C1 C11 C12 . . . . 33.4(11) ?
Fe1 C1 C11 C12 . . . . 121.4(7) ?
C1 C11 C12 C15 . . . . 3.5(13) ?
C1 C11 C12 C13 . . . . -174.8(6) ?
C11 C12 C13 O1 . . . . -3.3(10) ?
C15 C12 C13 O1 . . . . 177.9(6) ?
C11 C12 C13 N1 . . . . 175.0(6) ?
C15 C12 C13 N1 . . . . -3.9(7) ?
C19 C14 C15 C16 . . . . -3.6(9) ?
N1 C14 C15 C16 . . . . 176.0(5) ?
C19 C14 C15 C12 . . . . -179.3(6) ?
N1 C14 C15 C12 . . . . 0.3(7) ?
C11 C12 C15 C16 . . . . 8.9(13) ?
C13 C12 C15 C16 . . . . -172.6(7) ?
C11 C12 C15 C14 . . . . -176.4(7) ?
C13 C12 C15 C14 . . . . 2.1(6) ?
C14 C15 C16 C17 . . . . 2.2(9) ?
C12 C15 C16 C17 . . . . 176.5(7) ?
C15 C16 C17 C18 . . . . 0.0(10) ?
C16 C17 C18 C19 . . . . -1.1(10) ?
N1 C14 C19 C18 . . . . -177.0(6) ?
C15 C14 C19 C18 . . . . 2.5(9) ?
C17 C18 C19 C14 . . . . -0.1(10) ?
C10 C6 C20 C21 . . . . 27.5(11) ?
C7 C6 C20 C21 . . . . -161.1(7) ?
Fe1 C6 C20 C21 . . . . 115.6(7) ?
C6 C20 C21 C24 . . . . 7.8(13) ?
C6 C20 C21 C22 . . . . -176.4(6) ?
C20 C21 C22 O2 . . . . 3.4(10) ?
C24 C21 C22 O2 . . . . -179.7(6) ?
C20 C21 C22 N2 . . . . -177.3(6) ?
C24 C21 C22 N2 . . . . -0.3(7) ?
C28 C23 C24 C25 . . . . -2.0(10) ?
N2 C23 C24 C25 . . . . 176.7(6) ?
C28 C23 C24 C21 . . . . -177.7(6) ?
N2 C23 C24 C21 . . . . 1.1(7) ?
C20 C21 C24 C25 . . . . 1.2(13) ?
C22 C21 C24 C25 . . . . -174.9(7) ?
C20 C21 C24 C23 . . . . 175.7(7) ?
C22 C21 C24 C23 . . . . -0.4(7) ?
C23 C24 C25 C26 . . . . 1.8(9) ?
C21 C24 C25 C26 . . . . 175.8(7) ?
C24 C25 C26 C27 . . . . -0.3(10) ?
C25 C26 C27 C28 . . . . -1.1(10) ?
N2 C23 C28 C27 . . . . -177.8(6) ?
C24 C23 C28 C27 . . . . 0.7(10) ?
C26 C27 C28 C23 . . . . 0.9(10) ?
O1 C13 N1 C14 . . . . -177.6(6) ?
C12 C13 N1 C14 . . . . 4.2(7) ?
C19 C14 N1 C13 . . . . 176.6(6) ?
C15 C14 N1 C13 . . . . -2.9(7) ?
O2 C22 N2 C23 . . . . -179.6(6) ?
C21 C22 N2 C23 . . . . 1.0(7) ?
C28 C23 N2 C22 . . . . 177.3(6) ?
C24 C23 N2 C22 . . . . -1.3(7) ?
C4 C5 Fe1 C3 . . . . 37.0(4) ?
C1 C5 Fe1 C3 . . . . -81.1(4) ?
C4 C5 Fe1 C10 . . . . -129.9(4) ?
C1 C5 Fe1 C10 . . . . 112.0(4) ?
C1 C5 Fe1 C4 . . . . -118.1(5) ?
C4 C5 Fe1 C2 . . . . 80.6(4) ?
C1 C5 Fe1 C2 . . . . -37.5(4) ?
C4 C5 Fe1 C9 . . . . -86.5(4) ?
C1 C5 Fe1 C9 . . . . 155.4(4) ?
C4 C5 Fe1 C8 . . . . -52.0(7) ?
C1 C5 Fe1 C8 . . . . -170.2(5) ?
C4 C5 Fe1 C6 . . . . -169.5(4) ?
C1 C5 Fe1 C6 . . . . 72.4(5) ?
C4 C5 Fe1 C1 . . . . 118.1(5) ?
C8 C7 Fe1 C3 . . . . -85.9(5) ?
C6 C7 Fe1 C3 . . . . 154.7(4) ?
C8 C7 Fe1 C10 . . . . 81.4(4) ?
C6 C7 Fe1 C10 . . . . -38.0(4) ?
C8 C7 Fe1 C4 . . . . -49.6(7) ?
C6 C7 Fe1 C4 . . . . -169.0(5) ?
C8 C7 Fe1 C2 . . . . -129.3(4) ?
C6 C7 Fe1 C2 . . . . 111.3(4) ?
C8 C7 Fe1 C9 . . . . 37.4(4) ?
C6 C7 Fe1 C9 . . . . -82.0(4) ?
C6 C7 Fe1 C8 . . . . -119.4(6) ?
C8 C7 Fe1 C6 . . . . 119.4(6) ?
C8 C7 Fe1 C1 . . . . -169.8(4) ?
C6 C7 Fe1 C1 . . . . 70.8(5) ?
C4 C3 Fe1 C5 . . . . -37.6(4) ?
C2 C3 Fe1 C5 . . . . 82.9(4) ?
C4 C3 Fe1 C7 . . . . 151.1(4) ?
C2 C3 Fe1 C7 . . . . -88.4(5) ?
C4 C3 Fe1 C10 . . . . 38.4(15) ?
C2 C3 Fe1 C10 . . . . 158.9(12) ?
C2 C3 Fe1 C4 . . . . 120.5(6) ?
C4 C3 Fe1 C2 . . . . -120.5(6) ?
C4 C3 Fe1 C9 . . . . 68.2(5) ?
C2 C3 Fe1 C9 . . . . -171.3(4) ?
C4 C3 Fe1 C8 . . . . 108.3(4) ?
C2 C3 Fe1 C8 . . . . -131.2(4) ?
C4 C3 Fe1 C6 . . . . -174.1(5) ?
C2 C3 Fe1 C6 . . . . -53.6(7) ?
C4 C3 Fe1 C1 . . . . -82.0(4) ?
C2 C3 Fe1 C1 . . . . 38.5(4) ?
C9 C10 Fe1 C5 . . . . 108.1(4) ?
C6 C10 Fe1 C5 . . . . -132.3(4) ?
C9 C10 Fe1 C7 . . . . -81.4(4) ?
C6 C10 Fe1 C7 . . . . 38.2(4) ?
C9 C10 Fe1 C3 . . . . 36.5(15) ?
C6 C10 Fe1 C3 . . . . 156.1(12) ?
C9 C10 Fe1 C4 . . . . 67.7(5) ?
C6 C10 Fe1 C4 . . . . -172.7(4) ?
C9 C10 Fe1 C2 . . . . -172.5(5) ?
C6 C10 Fe1 C2 . . . . -52.9(7) ?
C6 C10 Fe1 C9 . . . . 119.6(6) ?
C9 C10 Fe1 C8 . . . . -37.7(4) ?
C6 C10 Fe1 C8 . . . . 81.9(4) ?
C9 C10 Fe1 C6 . . . . -119.6(6) ?
C9 C10 Fe1 C1 . . . . 151.7(4) ?
C6 C10 Fe1 C1 . . . . -88.7(4) ?
C3 C4 Fe1 C5 . . . . 119.9(6) ?
C3 C4 Fe1 C7 . . . . -54.7(7) ?
C5 C4 Fe1 C7 . . . . -174.6(5) ?
C5 C4 Fe1 C3 . . . . -119.9(6) ?
C3 C4 Fe1 C10 . . . . -169.7(4) ?
C5 C4 Fe1 C10 . . . . 70.4(5) ?
C3 C4 Fe1 C2 . . . . 37.0(4) ?
C5 C4 Fe1 C2 . . . . -82.9(4) ?
C3 C4 Fe1 C9 . . . . -130.6(4) ?
C5 C4 Fe1 C9 . . . . 109.5(4) ?
C3 C4 Fe1 C8 . . . . -87.8(4) ?
C5 C4 Fe1 C8 . . . . 152.3(4) ?
C3 C4 Fe1 C6 . . . . 165.0(12) ?
C5 C4 Fe1 C6 . . . . 45.1(15) ?
C3 C4 Fe1 C1 . . . . 81.3(4) ?
C5 C4 Fe1 C1 . . . . -38.6(4) ?
C3 C2 Fe1 C5 . . . . -80.8(4) ?
C1 C2 Fe1 C5 . . . . 37.6(4) ?
C3 C2 Fe1 C7 . . . . 109.3(4) ?
C1 C2 Fe1 C7 . . . . -132.4(4) ?
C1 C2 Fe1 C3 . . . . 118.4(6) ?
C3 C2 Fe1 C10 . . . . -170.5(5) ?
C1 C2 Fe1 C10 . . . . -52.1(7) ?
C3 C2 Fe1 C4 . . . . -36.8(4) ?
C1 C2 Fe1 C4 . . . . 81.6(4) ?
C3 C2 Fe1 C9 . . . . 32.5(15) ?
C1 C2 Fe1 C9 . . . . 150.9(12) ?
C3 C2 Fe1 C8 . . . . 68.5(5) ?
C1 C2 Fe1 C8 . . . . -173.1(4) ?
C3 C2 Fe1 C6 . . . . 153.3(4) ?
C1 C2 Fe1 C6 . . . . -88.4(4) ?
C3 C2 Fe1 C1 . . . . -118.4(6) ?
C8 C9 Fe1 C5 . . . . 152.3(4) ?
C10 C9 Fe1 C5 . . . . -88.5(4) ?
C8 C9 Fe1 C7 . . . . -37.3(4) ?
C10 C9 Fe1 C7 . . . . 81.9(4) ?
C8 C9 Fe1 C3 . . . . 70.5(5) ?
C10 C9 Fe1 C3 . . . . -170.3(4) ?
C8 C9 Fe1 C10 . . . . -119.2(6) ?
C8 C9 Fe1 C4 . . . . 109.3(4) ?
C10 C9 Fe1 C4 . . . . -131.5(4) ?
C8 C9 Fe1 C2 . . . . 44.1(14) ?
C10 C9 Fe1 C2 . . . . 163.3(12) ?
C10 C9 Fe1 C8 . . . . 119.2(6) ?
C8 C9 Fe1 C6 . . . . -81.6(4) ?
C10 C9 Fe1 C6 . . . . 37.6(4) ?
C8 C9 Fe1 C1 . . . . -175.0(5) ?
C10 C9 Fe1 C1 . . . . -55.8(7) ?
C7 C8 Fe1 C5 . . . . -171.6(5) ?
C9 C8 Fe1 C5 . . . . -51.8(7) ?
C9 C8 Fe1 C7 . . . . 119.8(6) ?
C7 C8 Fe1 C3 . . . . 111.0(4) ?
C9 C8 Fe1 C3 . . . . -129.2(4) ?
C7 C8 Fe1 C10 . . . . -81.9(4) ?
C9 C8 Fe1 C10 . . . . 37.8(4) ?
C7 C8 Fe1 C4 . . . . 153.7(4) ?
C9 C8 Fe1 C4 . . . . -86.6(4) ?
C7 C8 Fe1 C2 . . . . 71.7(5) ?
C9 C8 Fe1 C2 . . . . -168.6(4) ?
C7 C8 Fe1 C9 . . . . -119.8(6) ?
C7 C8 Fe1 C6 . . . . -37.9(4) ?
C9 C8 Fe1 C6 . . . . 81.9(4) ?
C7 C8 Fe1 C1 . . . . 46.2(16) ?
C9 C8 Fe1 C1 . . . . 166.0(13) ?
C10 C6 Fe1 C5 . . . . 68.0(5) ?
C7 C6 Fe1 C5 . . . . -173.2(4) ?
C20 C6 Fe1 C5 . . . . -57.2(6) ?
C10 C6 Fe1 C7 . . . . -118.8(5) ?
C20 C6 Fe1 C7 . . . . 116.0(7) ?
C10 C6 Fe1 C3 . . . . -169.5(5) ?
C7 C6 Fe1 C3 . . . . -50.7(7) ?
C20 C6 Fe1 C3 . . . . 65.3(8) ?
C7 C6 Fe1 C10 . . . . 118.8(5) ?
C20 C6 Fe1 C10 . . . . -125.2(7) ?
C10 C6 Fe1 C4 . . . . 30.4(15) ?
C7 C6 Fe1 C4 . . . . 149.1(13) ?
C20 C6 Fe1 C4 . . . . -94.9(14) ?
C10 C6 Fe1 C2 . . . . 154.1(4) ?
C7 C6 Fe1 C2 . . . . -87.1(4) ?
C20 C6 Fe1 C2 . . . . 28.9(6) ?
C10 C6 Fe1 C9 . . . . -37.6(4) ?
C7 C6 Fe1 C9 . . . . 81.2(4) ?
C20 C6 Fe1 C9 . . . . -162.8(6) ?
C10 C6 Fe1 C8 . . . . -81.3(4) ?
C7 C6 Fe1 C8 . . . . 37.4(4) ?
C20 C6 Fe1 C8 . . . . 153.4(6) ?
C10 C6 Fe1 C1 . . . . 109.9(4) ?
C7 C6 Fe1 C1 . . . . -131.4(4) ?
C20 C6 Fe1 C1 . . . . -15.4(6) ?
C2 C1 Fe1 C5 . . . . -119.8(5) ?
C11 C1 Fe1 C5 . . . . 115.7(7) ?
C5 C1 Fe1 C7 . . . . -171.0(4) ?
C2 C1 Fe1 C7 . . . . 69.2(5) ?
C11 C1 Fe1 C7 . . . . -55.4(6) ?
C5 C1 Fe1 C3 . . . . 81.8(4) ?
C2 C1 Fe1 C3 . . . . -38.0(4) ?
C11 C1 Fe1 C3 . . . . -162.5(6) ?
C5 C1 Fe1 C10 . . . . -85.7(4) ?
C2 C1 Fe1 C10 . . . . 154.5(4) ?
C11 C1 Fe1 C10 . . . . 30.0(6) ?
C5 C1 Fe1 C4 . . . . 38.3(4) ?
C2 C1 Fe1 C4 . . . . -81.4(4) ?
C11 C1 Fe1 C4 . . . . 154.0(6) ?
C5 C1 Fe1 C2 . . . . 119.8(5) ?
C11 C1 Fe1 C2 . . . . -124.5(7) ?
C5 C1 Fe1 C9 . . . . -48.0(6) ?
C2 C1 Fe1 C9 . . . . -167.8(5) ?
C11 C1 Fe1 C9 . . . . 67.6(7) ?
C5 C1 Fe1 C8 . . . . 150.1(14) ?
C2 C1 Fe1 C8 . . . . 30.3(16) ?
C11 C1 Fe1 C8 . . . . -94.2(15) ?
C5 C1 Fe1 C6 . . . . -129.7(4) ?
C2 C1 Fe1 C6 . . . . 110.5(4) ?
C11 C1 Fe1 C6 . . . . -14.1(6) ?
C105 C101 C102 C103 . . . . 1.9(7) ?
C111 C101 C102 C103 . . . . 175.8(6) ?
Fe11 C101 C102 C103 . . . . 60.0(4) ?
C105 C101 C102 Fe11 . . . . -58.1(4) ?
C111 C101 C102 Fe11 . . . . 115.8(7) ?
C101 C102 C103 C104 . . . . -1.4(7) ?
Fe11 C102 C103 C104 . . . . 59.1(4) ?
C101 C102 C103 Fe11 . . . . -60.5(4) ?
C102 C103 C104 C105 . . . . 0.3(7) ?
Fe11 C103 C104 C105 . . . . 59.1(4) ?
C102 C103 C104 Fe11 . . . . -58.8(4) ?
C103 C104 C105 C101 . . . . 0.9(7) ?
Fe11 C104 C105 C101 . . . . 60.3(4) ?
C103 C104 C105 Fe11 . . . . -59.4(5) ?
C102 C101 C105 C104 . . . . -1.8(7) ?
C111 C101 C105 C104 . . . . -176.5(5) ?
Fe11 C101 C105 C104 . . . . -60.0(4) ?
C102 C101 C105 Fe11 . . . . 58.3(4) ?
C111 C101 C105 Fe11 . . . . -116.4(5) ?
C110 C106 C107 C108 . . . . -2.1(7) ?
C120 C106 C107 C108 . . . . -177.5(6) ?
Fe11 C106 C107 C108 . . . . -60.6(4) ?
C110 C106 C107 Fe11 . . . . 58.5(4) ?
C120 C106 C107 Fe11 . . . . -116.9(6) ?
C106 C107 C108 C109 . . . . 1.4(7) ?
Fe11 C107 C108 C109 . . . . -58.6(4) ?
C106 C107 C108 Fe11 . . . . 59.9(4) ?
C107 C108 C109 C110 . . . . -0.1(7) ?
Fe11 C108 C109 C110 . . . . -58.4(4) ?
C107 C108 C109 Fe11 . . . . 58.3(4) ?
C108 C109 C110 C106 . . . . -1.2(7) ?
Fe11 C109 C110 C106 . . . . -60.5(4) ?
C108 C109 C110 Fe11 . . . . 59.2(5) ?
C120 C106 C110 C109 . . . . 176.8(6) ?
C107 C106 C110 C109 . . . . 2.0(7) ?
Fe11 C106 C110 C109 . . . . 60.7(4) ?
C120 C106 C110 Fe11 . . . . 116.2(7) ?
C107 C106 C110 Fe11 . . . . -58.7(4) ?
C102 C101 C111 C112 . . . . 22.6(11) ?
C105 C101 C111 C112 . . . . -164.2(6) ?
Fe11 C101 C111 C112 . . . . 112.7(7) ?
C101 C111 C112 C115 . . . . 1.8(12) ?
C101 C111 C112 C113 . . . . -173.4(6) ?
C111 C112 C113 O101 . . . . -8.9(9) ?
C115 C112 C113 O101 . . . . 174.6(6) ?
C111 C112 C113 N101 . . . . 171.0(5) ?
C115 C112 C113 N101 . . . . -5.5(6) ?
C119 C114 C115 C116 . . . . -6.1(9) ?
N101 C114 C115 C116 . . . . 172.6(5) ?
C119 C114 C115 C112 . . . . 179.3(6) ?
N101 C114 C115 C112 . . . . -2.0(7) ?
C111 C112 C115 C116 . . . . 15.7(12) ?
C113 C112 C115 C116 . . . . -168.7(7) ?
C111 C112 C115 C114 . . . . -171.1(7) ?
C113 C112 C115 C114 . . . . 4.6(6) ?
C114 C115 C116 C117 . . . . 4.8(9) ?
C112 C115 C116 C117 . . . . 177.4(6) ?
C115 C116 C117 C118 . . . . -0.6(10) ?
C116 C117 C118 C119 . . . . -2.6(10) ?
C115 C114 C119 C118 . . . . 3.0(9) ?
N101 C114 C119 C118 . . . . -175.5(6) ?
C117 C118 C119 C114 . . . . 1.5(10) ?
C110 C106 C120 C121 . . . . 19.8(12) ?
C107 C106 C120 C121 . . . . -166.1(7) ?
Fe11 C106 C120 C121 . . . . 109.7(7) ?
C106 C120 C121 C124 . . . . 0.0(13) ?
C106 C120 C121 C122 . . . . -173.4(6) ?
C120 C121 C122 O102 . . . . -7.2(10) ?
C124 C121 C122 O102 . . . . 177.5(6) ?
C120 C121 C122 N102 . . . . 172.3(6) ?
C124 C121 C122 N102 . . . . -2.9(6) ?
C128 C123 C124 C125 . . . . -5.3(9) ?
N102 C123 C124 C125 . . . . 173.1(5) ?
C128 C123 C124 C121 . . . . -180.0(6) ?
N102 C123 C124 C121 . . . . -1.5(7) ?
C120 C121 C124 C125 . . . . 15.2(12) ?
C122 C121 C124 C125 . . . . -170.8(7) ?
C120 C121 C124 C123 . . . . -171.4(7) ?
C122 C121 C124 C123 . . . . 2.6(6) ?
C123 C124 C125 C126 . . . . 4.5(9) ?
C121 C124 C125 C126 . . . . 177.3(6) ?
C124 C125 C126 C127 . . . . -1.4(9) ?
C125 C126 C127 C128 . . . . -1.2(10) ?
N102 C123 C128 C127 . . . . -175.3(6) ?
C124 C123 C128 C127 . . . . 2.8(10) ?
C126 C127 C128 C123 . . . . 0.4(10) ?
O101 C113 N101 C114 . . . . -175.7(6) ?
C112 C113 N101 C114 . . . . 4.5(7) ?
C119 C114 N101 C113 . . . . 177.0(6) ?
C115 C114 N101 C113 . . . . -1.6(7) ?
O102 C122 N102 C123 . . . . -178.3(6) ?
C121 C122 N102 C123 . . . . 2.1(7) ?
C128 C123 N102 C122 . . . . 177.9(6) ?
C124 C123 N102 C122 . . . . -0.4(7) ?
C109 C110 Fe11 C105 . . . . 108.8(4) ?
C106 C110 Fe11 C105 . . . . -132.9(4) ?
C109 C110 Fe11 C102 . . . . -171.5(5) ?
C106 C110 Fe11 C102 . . . . -53.2(7) ?
C109 C110 Fe11 C107 . . . . -79.7(4) ?
C106 C110 Fe11 C107 . . . . 38.7(4) ?
C109 C110 Fe11 C104 . . . . 68.2(5) ?
C106 C110 Fe11 C104 . . . . -173.4(4) ?
C109 C110 Fe11 C103 . . . . 34.9(13) ?
C106 C110 Fe11 C103 . . . . 153.3(10) ?
C106 C110 Fe11 C109 . . . . 118.4(5) ?
C109 C110 Fe11 C106 . . . . -118.4(5) ?
C109 C110 Fe11 C101 . . . . 152.6(4) ?
C106 C110 Fe11 C101 . . . . -89.0(4) ?
C109 C110 Fe11 C108 . . . . -36.4(4) ?
C106 C110 Fe11 C108 . . . . 81.9(4) ?
C104 C105 Fe11 C110 . . . . -129.0(4) ?
C101 C105 Fe11 C110 . . . . 112.0(4) ?
C104 C105 Fe11 C102 . . . . 81.3(4) ?
C101 C105 Fe11 C102 . . . . -37.7(4) ?
C101 C105 Fe11 C104 . . . . -119.1(5) ?
C104 C105 Fe11 C103 . . . . 37.2(4) ?
C101 C105 Fe11 C103 . . . . -81.8(4) ?
C104 C105 Fe11 C109 . . . . -85.9(4) ?
C101 C105 Fe11 C109 . . . . 155.1(4) ?
C104 C105 Fe11 C106 . . . . -169.6(4) ?
C101 C105 Fe11 C106 . . . . 71.3(5) ?
C104 C105 Fe11 C101 . . . . 119.1(5) ?
C104 C105 Fe11 C108 . . . . -50.1(6) ?
C101 C105 Fe11 C108 . . . . -169.1(5) ?
C103 C102 Fe11 C110 . . . . -171.0(5) ?
C101 C102 Fe11 C110 . . . . -52.3(7) ?
C103 C102 Fe11 C105 . . . . -80.7(4) ?
C101 C102 Fe11 C105 . . . . 38.1(4) ?
C103 C102 Fe11 C107 . . . . 107.7(4) ?
C101 C102 Fe11 C107 . . . . -133.5(4) ?
C103 C102 Fe11 C104 . . . . -37.1(4) ?
C101 C102 Fe11 C104 . . . . 81.6(4) ?
C101 C102 Fe11 C103 . . . . 118.7(5) ?
C103 C102 Fe11 C109 . . . . 34.7(13) ?
C101 C102 Fe11 C109 . . . . 153.5(11) ?
C103 C102 Fe11 C106 . . . . 152.2(4) ?
C101 C102 Fe11 C106 . . . . -89.1(4) ?
C103 C102 Fe11 C101 . . . . -118.7(5) ?
C103 C102 Fe11 C108 . . . . 67.5(5) ?
C101 C102 Fe11 C108 . . . . -173.7(4) ?
C108 C107 Fe11 C110 . . . . 80.6(4) ?
C106 C107 Fe11 C110 . . . . -38.6(4) ?
C108 C107 Fe11 C102 . . . . -129.7(4) ?
C106 C107 Fe11 C102 . . . . 111.0(4) ?
C108 C107 Fe11 C104 . . . . -50.3(6) ?
C106 C107 Fe11 C104 . . . . -169.5(4) ?
C108 C107 Fe11 C103 . . . . -86.0(4) ?
C106 C107 Fe11 C103 . . . . 154.8(4) ?
C108 C107 Fe11 C109 . . . . 37.2(4) ?
C106 C107 Fe11 C109 . . . . -82.1(4) ?
C108 C107 Fe11 C106 . . . . 119.3(5) ?
C108 C107 Fe11 C101 . . . . -169.4(4) ?
C106 C107 Fe11 C101 . . . . 71.4(5) ?
C106 C107 Fe11 C108 . . . . -119.3(5) ?
C103 C104 Fe11 C110 . . . . -168.7(4) ?
C105 C104 Fe11 C110 . . . . 71.6(5) ?
C103 C104 Fe11 C105 . . . . 119.6(5) ?
C103 C104 Fe11 C102 . . . . 37.6(4) ?
C105 C104 Fe11 C102 . . . . -82.0(4) ?
C103 C104 Fe11 C107 . . . . -54.4(6) ?
C105 C104 Fe11 C107 . . . . -174.0(4) ?
C105 C104 Fe11 C103 . . . . -119.6(5) ?
C103 C104 Fe11 C109 . . . . -129.8(4) ?
C105 C104 Fe11 C109 . . . . 110.6(4) ?
C103 C104 Fe11 C106 . . . . 166.7(13) ?
C105 C104 Fe11 C106 . . . . 47.1(15) ?
C103 C104 Fe11 C101 . . . . 81.5(4) ?
C105 C104 Fe11 C101 . . . . -38.1(4) ?
C103 C104 Fe11 C108 . . . . -87.5(4) ?
C105 C104 Fe11 C108 . . . . 152.9(4) ?
C104 C103 Fe11 C110 . . . . 41.3(12) ?
C102 C103 Fe11 C110 . . . . 161.0(10) ?
C104 C103 Fe11 C105 . . . . -37.4(4) ?
C102 C103 Fe11 C105 . . . . 82.3(4) ?
C104 C103 Fe11 C102 . . . . -119.7(5) ?
C104 C103 Fe11 C107 . . . . 150.5(4) ?
C102 C103 Fe11 C107 . . . . -89.7(4) ?
C102 C103 Fe11 C104 . . . . 119.7(5) ?
C104 C103 Fe11 C109 . . . . 69.4(5) ?
C102 C103 Fe11 C109 . . . . -170.8(4) ?
C104 C103 Fe11 C106 . . . . -175.2(5) ?
C102 C103 Fe11 C106 . . . . -55.4(6) ?
C104 C103 Fe11 C101 . . . . -81.8(4) ?
C102 C103 Fe11 C101 . . . . 37.9(4) ?
C104 C103 Fe11 C108 . . . . 108.2(4) ?
C102 C103 Fe11 C108 . . . . -132.0(4) ?
C108 C109 Fe11 C110 . . . . -120.9(6) ?
C110 C109 Fe11 C105 . . . . -88.5(4) ?
C108 C109 Fe11 C105 . . . . 150.6(4) ?
C110 C109 Fe11 C102 . . . . 161.3(11) ?
C108 C109 Fe11 C102 . . . . 40.3(13) ?
C110 C109 Fe11 C107 . . . . 83.7(4) ?
C108 C109 Fe11 C107 . . . . -37.3(4) ?
C110 C109 Fe11 C104 . . . . -131.1(4) ?
C108 C109 Fe11 C104 . . . . 108.0(4) ?
C110 C109 Fe11 C103 . . . . -170.4(4) ?
C108 C109 Fe11 C103 . . . . 68.7(5) ?
C110 C109 Fe11 C106 . . . . 38.8(4) ?
C108 C109 Fe11 C106 . . . . -82.2(4) ?
C110 C109 Fe11 C101 . . . . -54.6(7) ?
C108 C109 Fe11 C101 . . . . -175.5(5) ?
C110 C109 Fe11 C108 . . . . 120.9(6) ?
C120 C106 Fe11 C110 . . . . -126.7(7) ?
C107 C106 Fe11 C110 . . . . 118.1(5) ?
C110 C106 Fe11 C105 . . . . 68.8(5) ?
C120 C106 Fe11 C105 . . . . -58.0(6) ?
C107 C106 Fe11 C105 . . . . -173.1(4) ?
C110 C106 Fe11 C102 . . . . 154.3(4) ?
C120 C106 Fe11 C102 . . . . 27.6(6) ?
C107 C106 Fe11 C102 . . . . -87.6(4) ?
C110 C106 Fe11 C107 . . . . -118.1(5) ?
C120 C106 Fe11 C107 . . . . 115.2(7) ?
C110 C106 Fe11 C104 . . . . 29.1(15) ?
C120 C106 Fe11 C104 . . . . -97.6(14) ?
C107 C106 Fe11 C104 . . . . 147.3(13) ?
C110 C106 Fe11 C103 . . . . -168.1(5) ?
C120 C106 Fe11 C103 . . . . 65.2(8) ?
C107 C106 Fe11 C103 . . . . -50.0(6) ?
C110 C106 Fe11 C109 . . . . -37.8(4) ?
C120 C106 Fe11 C109 . . . . -164.5(6) ?
C107 C106 Fe11 C109 . . . . 80.3(4) ?
C110 C106 Fe11 C101 . . . . 110.3(4) ?
C120 C106 Fe11 C101 . . . . -16.4(6) ?
C107 C106 Fe11 C101 . . . . -131.6(4) ?
C110 C106 Fe11 C108 . . . . -80.9(4) ?
C120 C106 Fe11 C108 . . . . 152.3(6) ?
C107 C106 Fe11 C108 . . . . 37.2(4) ?
C102 C101 Fe11 C110 . . . . 154.6(4) ?
C105 C101 Fe11 C110 . . . . -86.4(4) ?
C111 C101 Fe11 C110 . . . . 27.5(6) ?
C102 C101 Fe11 C105 . . . . -119.1(5) ?
C111 C101 Fe11 C105 . . . . 113.9(6) ?
C105 C101 Fe11 C102 . . . . 119.1(5) ?
C111 C101 Fe11 C102 . . . . -127.1(7) ?
C102 C101 Fe11 C107 . . . . 67.7(5) ?
C105 C101 Fe11 C107 . . . . -173.2(4) ?
C111 C101 Fe11 C107 . . . . -59.4(6) ?
C102 C101 Fe11 C104 . . . . -81.5(4) ?
C105 C101 Fe11 C104 . . . . 37.6(4) ?
C111 C101 Fe11 C104 . . . . 151.4(6) ?
C102 C101 Fe11 C103 . . . . -38.1(4) ?
C105 C101 Fe11 C103 . . . . 81.0(4) ?
C111 C101 Fe11 C103 . . . . -165.2(6) ?
C102 C101 Fe11 C109 . . . . -168.6(5) ?
C105 C101 Fe11 C109 . . . . -49.6(7) ?
C111 C101 Fe11 C109 . . . . 64.3(7) ?
C102 C101 Fe11 C106 . . . . 109.7(4) ?
C105 C101 Fe11 C106 . . . . -131.2(4) ?
C111 C101 Fe11 C106 . . . . -17.4(6) ?
C102 C101 Fe11 C108 . . . . 27.3(16) ?
C105 C101 Fe11 C108 . . . . 146.3(13) ?
C111 C101 Fe11 C108 . . . . -99.8(14) ?
C109 C108 Fe11 C110 . . . . 36.7(4) ?
C107 C108 Fe11 C110 . . . . -83.0(4) ?
C109 C108 Fe11 C105 . . . . -54.6(7) ?
C107 C108 Fe11 C105 . . . . -174.3(5) ?
C109 C108 Fe11 C102 . . . . -169.3(4) ?
C107 C108 Fe11 C102 . . . . 71.0(5) ?
C109 C108 Fe11 C107 . . . . 119.7(6) ?
C109 C108 Fe11 C104 . . . . -87.8(4) ?
C107 C108 Fe11 C104 . . . . 152.5(4) ?
C109 C108 Fe11 C103 . . . . -130.2(4) ?
C107 C108 Fe11 C103 . . . . 110.1(4) ?
C107 C108 Fe11 C109 . . . . -119.7(6) ?
C109 C108 Fe11 C106 . . . . 81.4(4) ?
C107 C108 Fe11 C106 . . . . -38.3(4) ?
C109 C108 Fe11 C101 . . . . 167.8(13) ?
C107 C108 Fe11 C101 . . . . 48.1(16) ?
